data_7032732
loop_
_publ_author_name
'Travieso-Puente, Raquel'
'Chang, Mu-Chieh'
'Otten, Edwin'

_publ_section_title
;
 Alkali metal salts of formazanate ligands: diverse coordination modes as
 a result of the nitrogen-rich [NNCNN] ligand backbone.
;
_journal_issue 48
_journal_name_full 'Dalton transactions (Cambridge, England : 2003)'
_journal_page_first 18035
_journal_page_last 18041
_journal_paper_doi 10.1039/c4dt02578d
_journal_volume 43
_journal_year 2014
_chemical_formula_sum 'C36 H53 N5'
_chemical_formula_weight 555.83
_chemical_name_systematic
;
 ?
;
_space_group_crystal_system monoclinic
_space_group_IT_number 14
_space_group_name_Hall '-P 2yn'
_space_group_name_H-M_alt 'P 1 21/n 1'
_symmetry_space_group_name_Hall '-P 2yn'
_symmetry_space_group_name_H-M 'P 1 21/n 1'
_atom_sites_solution_hydrogens geom
_audit_creation_method SHELXL-2013
_cell_angle_alpha 90
_cell_angle_beta 99.724(2)
_cell_angle_gamma 90
_cell_formula_units_Z 4
_cell_length_a 8.5964(5)
_cell_length_b 19.7591(14)
_cell_length_c 19.9085(15)
_cell_measurement_reflns_used 6731
_cell_measurement_temperature 100(2)
_cell_measurement_theta_max 26.62
_cell_measurement_theta_min 2.93
_cell_volume 3333.0(4)
_computing_cell_refinement 'Bruker SAINT'
_computing_data_collection 'Bruker APEX2'
_computing_data_reduction 'Bruker SAINT'
_computing_molecular_graphics 'Mercury 3.3'
_computing_publication_material 'Bruker SHELXTL'
_computing_structure_refinement 'SHELXL-2013 (Sheldrick, 2013)'
_computing_structure_solution 'SHELXS-97 (Sheldrick, 2008)'
_diffrn_ambient_temperature 100(2)
_diffrn_measured_fraction_theta_full 0.998
_diffrn_measured_fraction_theta_max 0.996
_diffrn_measurement_device_type 'Bruker APEX-II CCD'
_diffrn_measurement_method '\f and \w scans'
_diffrn_radiation_type MoK\a
_diffrn_radiation_wavelength 0.71073
_diffrn_reflns_av_R_equivalents 0.0668
_diffrn_reflns_av_unetI/netI 0.0557
_diffrn_reflns_Laue_measured_fraction_full 0.998
_diffrn_reflns_Laue_measured_fraction_max 0.996
_diffrn_reflns_limit_h_max 10
_diffrn_reflns_limit_h_min -9
_diffrn_reflns_limit_k_max 25
_diffrn_reflns_limit_k_min -24
_diffrn_reflns_limit_l_max 25
_diffrn_reflns_limit_l_min -24
_diffrn_reflns_number 35087
_diffrn_reflns_point_group_measured_fraction_full 0.998
_diffrn_reflns_point_group_measured_fraction_max 0.996
_diffrn_reflns_theta_full 25.242
_diffrn_reflns_theta_max 26.818
_diffrn_reflns_theta_min 2.926
_diffrn_source 'sealed tube'
_exptl_absorpt_coefficient_mu 0.065
_exptl_absorpt_correction_T_max 0.7454
_exptl_absorpt_correction_T_min 0.6454
_exptl_absorpt_correction_type multi-scan
_exptl_absorpt_process_details SADABS
_exptl_crystal_colour violet
_exptl_crystal_density_diffrn 1.108
_exptl_crystal_description needle
_exptl_crystal_F_000 1216
_exptl_crystal_size_max 0.300
_exptl_crystal_size_mid 0.130
_exptl_crystal_size_min 0.050
_refine_diff_density_max 0.391
_refine_diff_density_min -0.250
_refine_diff_density_rms 0.044
_refine_ls_extinction_method none
_refine_ls_goodness_of_fit_ref 1.015
_refine_ls_hydrogen_treatment constr
_refine_ls_matrix_type full
_refine_ls_number_parameters 375
_refine_ls_number_reflns 7106
_refine_ls_number_restraints 0
_refine_ls_restrained_S_all 1.015
_refine_ls_R_factor_all 0.0983
_refine_ls_R_factor_gt 0.0537
_refine_ls_shift/su_max 0.001
_refine_ls_shift/su_mean 0.000
_refine_ls_structure_factor_coef Fsqd
_refine_ls_weighting_details 'w=1/[\s^2^(Fo^2^)+(0.0524P)^2^+1.1079P] where P=(Fo^2^+2Fc^2^)/3'
_refine_ls_weighting_scheme calc
_refine_ls_wR_factor_gt 0.1117
_refine_ls_wR_factor_ref 0.1284
_reflns_Friedel_coverage 0.000
_reflns_number_gt 4686
_reflns_number_total 7106
_reflns_threshold_expression 'I > 2\s(I)'
_cod_data_source_file c4dt02578d2.cif
_cod_data_source_block mo_molan069_0m
_cod_depositor_comments 'Adding full bibliography for 7032729--7032732.cif.'
_cod_database_code 7032732
_shelx_space_group_comment
;
The symmetry employed for this shelxl refinement is uniquely defined
by the following loop, which should always be used as a source of
symmetry information in preference to the above space-group names.
They are only intended as comments.
;
_shelx_estimated_absorpt_t_min 0.981
_shelx_estimated_absorpt_t_max 0.997
_shelxl_version_number 2013-4

loop_
_space_group_symop_operation_xyz
'x, y, z'
'-x+1/2, y+1/2, -z+1/2'
'-x, -y, -z'
'x-1/2, -y-1/2, z-1/2'

loop_
_atom_site_label
_atom_site_type_symbol
_atom_site_fract_x
_atom_site_fract_y
_atom_site_fract_z
_atom_site_U_iso_or_equiv
_atom_site_adp_type
_atom_site_occupancy
_atom_site_site_symmetry_order
_atom_site_calc_flag
_atom_site_refinement_flags_posn
_atom_site_refinement_flags_adp
N1 N 0.85461(16) 0.64872(7) 0.22305(7) 0.0237(3) Uani 1 1 d . .
N2 N 0.89801(16) 0.70093(7) 0.19116(7) 0.0220(3) Uani 1 1 d . .
N3 N 0.99102(15) 0.80545(7) 0.18894(7) 0.0201(3) Uani 1 1 d . .
N4 N 1.05111(15) 0.86124(7) 0.21715(7) 0.0209(3) Uani 1 1 d . .
N5 N 0.51117(16) 0.79932(7) 0.26211(7) 0.0232(3) Uani 1 1 d . .
C1 C 0.78354(19) 0.59825(8) 0.17792(9) 0.0228(4) Uani 1 1 d . .
C2 C 0.6944(2) 0.54969(8) 0.20477(10) 0.0266(4) Uani 1 1 d . .
H2 H 0.6853 0.5517 0.2516 0.032 Uiso 1 1 calc R U
C3 C 0.6186(2) 0.49845(9) 0.16462(10) 0.0280(4) Uani 1 1 d . .
H3 H 0.5578 0.4660 0.1840 0.034 Uiso 1 1 calc R U
C4 C 0.6308(2) 0.49417(9) 0.09640(10) 0.0301(4) Uani 1 1 d . .
H4 H 0.5779 0.4593 0.0686 0.036 Uiso 1 1 calc R U
C5 C 0.7214(2) 0.54155(9) 0.06920(10) 0.0330(5) Uani 1 1 d . .
H5 H 0.7312 0.5387 0.0225 0.040 Uiso 1 1 calc R U
C6 C 0.7981(2) 0.59298(9) 0.10908(10) 0.0275(4) Uani 1 1 d . .
H6 H 0.8608 0.6247 0.0897 0.033 Uiso 1 1 calc R U
C7 C 0.97076(18) 0.75241(8) 0.22994(9) 0.0192(4) Uani 1 1 d . .
C8 C 1.02713(18) 0.74941(8) 0.30442(9) 0.0194(4) Uani 1 1 d . .
C9 C 1.02484(19) 0.80541(8) 0.34740(9) 0.0214(4) Uani 1 1 d . .
H9 H 0.9796 0.8467 0.3290 0.026 Uiso 1 1 calc R U
C10 C 1.0872(2) 0.80186(9) 0.41629(9) 0.0259(4) Uani 1 1 d . .
H10 H 1.0831 0.8407 0.4441 0.031 Uiso 1 1 calc R U
C11 C 1.1554(2) 0.74301(9) 0.44541(10) 0.0299(4) Uani 1 1 d . .
C12 C 1.1561(2) 0.68706(9) 0.40324(10) 0.0293(4) Uani 1 1 d . .
H12 H 1.2004 0.6458 0.4221 0.035 Uiso 1 1 calc R U
C13 C 1.0939(2) 0.68990(9) 0.33458(9) 0.0241(4) Uani 1 1 d . .
H13 H 1.0965 0.6506 0.3073 0.029 Uiso 1 1 calc R U
C14 C 1.2262(3) 0.73922(11) 0.52018(11) 0.0497(6) Uani 1 1 d . .
H14A H 1.2060 0.6944 0.5379 0.074 Uiso 1 1 calc R U
H14B H 1.1782 0.7740 0.5453 0.074 Uiso 1 1 calc R U
H14C H 1.3403 0.7469 0.5258 0.074 Uiso 1 1 calc R U
C15 C 1.08238(18) 0.90840(8) 0.16770(9) 0.0193(4) Uani 1 1 d . .
C16 C 1.12595(19) 0.97349(8) 0.19046(9) 0.0236(4) Uani 1 1 d . .
H16 H 1.1284 0.9847 0.2370 0.028 Uiso 1 1 calc R U
C17 C 1.1657(2) 1.02199(9) 0.14626(10) 0.0276(4) Uani 1 1 d . .
H17 H 1.1950 1.0661 0.1626 0.033 Uiso 1 1 calc R U
C18 C 1.1628(2) 1.00661(9) 0.07872(10) 0.0334(5) Uani 1 1 d . .
H18 H 1.1899 1.0399 0.0483 0.040 Uiso 1 1 calc R U
C19 C 1.1201(2) 0.94216(9) 0.05558(10) 0.0345(5) Uani 1 1 d . .
H19 H 1.1183 0.9314 0.0089 0.041 Uiso 1 1 calc R U
C20 C 1.0802(2) 0.89333(9) 0.09914(9) 0.0259(4) Uani 1 1 d . .
H20 H 1.0511 0.8493 0.0824 0.031 Uiso 1 1 calc R U
C21 C 0.61552(19) 0.84175(9) 0.22427(9) 0.0249(4) Uani 1 1 d . .
H21A H 0.7018 0.8609 0.2582 0.030 Uiso 1 1 calc R U
H21B H 0.6646 0.8112 0.1944 0.030 Uiso 1 1 calc R U
C22 C 0.5373(2) 0.89934(10) 0.18108(10) 0.0315(4) Uani 1 1 d . .
H22A H 0.4967 0.9333 0.2104 0.038 Uiso 1 1 calc R U
H22B H 0.4474 0.8820 0.1478 0.038 Uiso 1 1 calc R U
C23 C 0.6592(2) 0.93192(9) 0.14356(10) 0.0312(4) Uani 1 1 d . .
H23A H 0.7484 0.9487 0.1775 0.037 Uiso 1 1 calc R U
H23B H 0.7010 0.8970 0.1157 0.037 Uiso 1 1 calc R U
C24 C 0.5941(3) 0.98980(13) 0.09781(13) 0.0583(7) Uani 1 1 d . .
H24A H 0.6773 1.0080 0.0749 0.087 Uiso 1 1 calc R U
H24B H 0.5561 1.0255 0.1252 0.087 Uiso 1 1 calc R U
H24C H 0.5064 0.9735 0.0636 0.087 Uiso 1 1 calc R U
C25 C 0.4313(2) 0.84249(9) 0.30984(9) 0.0267(4) Uani 1 1 d . .
H25A H 0.3584 0.8744 0.2820 0.032 Uiso 1 1 calc R U
H25B H 0.3668 0.8125 0.3340 0.032 Uiso 1 1 calc R U
C26 C 0.5417(2) 0.88288(10) 0.36255(10) 0.0336(5) Uani 1 1 d . .
H26A H 0.5979 0.9171 0.3393 0.040 Uiso 1 1 calc R U
H26B H 0.6214 0.8522 0.3883 0.040 Uiso 1 1 calc R U
C27 C 0.4506(2) 0.91833(10) 0.41200(10) 0.0331(5) Uani 1 1 d . .
H27A H 0.3948 0.8838 0.4351 0.040 Uiso 1 1 calc R U
H27B H 0.5266 0.9417 0.4474 0.040 Uiso 1 1 calc R U
C28 C 0.3321(3) 0.96916(11) 0.37798(11) 0.0426(5) Uani 1 1 d . .
H28A H 0.2910 0.9956 0.4128 0.064 Uiso 1 1 calc R U
H28B H 0.2449 0.9454 0.3495 0.064 Uiso 1 1 calc R U
H28C H 0.3832 0.9996 0.3495 0.064 Uiso 1 1 calc R U
C29 C 0.61882(19) 0.74670(9) 0.30141(9) 0.0253(4) Uani 1 1 d . .
H29A H 0.6773 0.7237 0.2692 0.030 Uiso 1 1 calc R U
H29B H 0.6974 0.7705 0.3353 0.030 Uiso 1 1 calc R U
C30 C 0.5400(2) 0.69308(10) 0.33829(11) 0.0347(5) Uani 1 1 d . .
H30A H 0.4760 0.6629 0.3047 0.042 Uiso 1 1 calc R U
H30B H 0.4686 0.7148 0.3660 0.042 Uiso 1 1 calc R U
C31 C 0.6649(2) 0.65170(10) 0.38432(10) 0.0352(5) Uani 1 1 d . .
H31A H 0.6154 0.6098 0.3980 0.042 Uiso 1 1 calc R U
H31B H 0.7478 0.6383 0.3580 0.042 Uiso 1 1 calc R U
C32 C 0.7413(3) 0.68879(12) 0.44775(11) 0.0491(6) Uani 1 1 d . .
H32A H 0.8148 0.6584 0.4762 0.074 Uiso 1 1 calc R U
H32B H 0.6598 0.7039 0.4733 0.074 Uiso 1 1 calc R U
H32C H 0.7990 0.7282 0.4348 0.074 Uiso 1 1 calc R U
C33 C 0.37928(19) 0.76590(9) 0.21309(9) 0.0244(4) Uani 1 1 d . .
H33A H 0.3154 0.7386 0.2400 0.029 Uiso 1 1 calc R U
H33B H 0.3100 0.8019 0.1900 0.029 Uiso 1 1 calc R U
C34 C 0.4287(2) 0.72083(9) 0.15907(10) 0.0278(4) Uani 1 1 d . .
H34A H 0.5048 0.6865 0.1808 0.033 Uiso 1 1 calc R U
H34B H 0.4812 0.7483 0.1278 0.033 Uiso 1 1 calc R U
C35 C 0.2840(2) 0.68573(10) 0.11893(10) 0.0344(5) Uani 1 1 d . .
H35A H 0.2369 0.6558 0.1500 0.041 Uiso 1 1 calc R U
H35B H 0.2045 0.7203 0.1010 0.041 Uiso 1 1 calc R U
C36 C 0.3235(2) 0.64405(10) 0.06005(10) 0.0392(5) Uani 1 1 d . .
H36A H 0.2275 0.6222 0.0363 0.059 Uiso 1 1 calc R U
H36B H 0.4015 0.6094 0.0775 0.059 Uiso 1 1 calc R U
H36C H 0.3669 0.6737 0.0283 0.059 Uiso 1 1 calc R U

loop_
_atom_site_aniso_label
_atom_site_aniso_U_11
_atom_site_aniso_U_22
_atom_site_aniso_U_33
_atom_site_aniso_U_23
_atom_site_aniso_U_13
_atom_site_aniso_U_12
N1 0.0214(7) 0.0205(8) 0.0302(9) -0.0009(6) 0.0070(6) -0.0013(6)
N2 0.0156(7) 0.0200(7) 0.0316(9) 0.0016(6) 0.0078(6) 0.0006(6)
N3 0.0106(7) 0.0195(7) 0.0303(8) 0.0011(6) 0.0039(6) 0.0006(5)
N4 0.0166(7) 0.0188(7) 0.0278(8) 0.0016(6) 0.0047(6) 0.0007(6)
N5 0.0130(7) 0.0284(8) 0.0294(8) -0.0024(7) 0.0068(6) -0.0006(6)
C1 0.0199(9) 0.0183(9) 0.0303(10) -0.0019(8) 0.0044(8) 0.0021(7)
C2 0.0271(10) 0.0219(9) 0.0316(11) -0.0009(8) 0.0074(8) 0.0015(7)
C3 0.0220(9) 0.0191(9) 0.0442(12) 0.0004(8) 0.0088(8) -0.0016(7)
C4 0.0260(10) 0.0201(9) 0.0419(12) -0.0063(8) -0.0008(9) -0.0007(7)
C5 0.0368(11) 0.0310(11) 0.0308(11) -0.0026(9) 0.0049(9) 0.0027(8)
C6 0.0266(10) 0.0212(9) 0.0353(11) 0.0025(8) 0.0068(8) -0.0001(7)
C7 0.0127(8) 0.0184(8) 0.0270(10) 0.0002(7) 0.0049(7) 0.0021(6)
C8 0.0096(8) 0.0198(9) 0.0300(10) 0.0040(7) 0.0071(7) -0.0014(6)
C9 0.0172(8) 0.0190(9) 0.0292(10) 0.0050(8) 0.0074(7) 0.0006(7)
C10 0.0262(9) 0.0231(9) 0.0302(10) -0.0009(8) 0.0095(8) -0.0018(7)
C11 0.0305(10) 0.0318(10) 0.0278(11) 0.0025(8) 0.0060(8) 0.0033(8)
C12 0.0305(10) 0.0253(10) 0.0319(11) 0.0067(8) 0.0044(8) 0.0080(8)
C13 0.0217(9) 0.0201(9) 0.0318(11) -0.0015(8) 0.0077(8) 0.0025(7)
C14 0.0712(17) 0.0423(13) 0.0326(13) 0.0024(10) 0.0002(11) 0.0148(11)
C15 0.0116(8) 0.0215(9) 0.0252(10) 0.0046(7) 0.0040(7) 0.0028(6)
C16 0.0213(9) 0.0246(9) 0.0255(10) -0.0016(8) 0.0059(7) 0.0013(7)
C17 0.0297(10) 0.0184(9) 0.0357(11) -0.0016(8) 0.0079(8) -0.0033(7)
C18 0.0441(12) 0.0255(10) 0.0325(11) 0.0074(9) 0.0118(9) -0.0046(8)
C19 0.0502(13) 0.0299(11) 0.0243(10) 0.0003(8) 0.0091(9) -0.0030(9)
C20 0.0293(10) 0.0204(9) 0.0278(10) -0.0018(8) 0.0039(8) -0.0027(7)
C21 0.0134(8) 0.0302(10) 0.0323(10) -0.0010(8) 0.0069(8) -0.0014(7)
C22 0.0174(9) 0.0358(11) 0.0402(12) 0.0055(9) 0.0018(8) 0.0006(8)
C23 0.0271(10) 0.0292(10) 0.0376(12) -0.0003(9) 0.0059(9) -0.0046(8)
C24 0.0415(14) 0.0643(16) 0.0658(17) 0.0301(14) -0.0003(12) -0.0092(11)
C25 0.0158(8) 0.0338(10) 0.0322(10) -0.0067(8) 0.0090(8) 0.0007(7)
C26 0.0193(9) 0.0413(11) 0.0398(12) -0.0117(9) 0.0033(8) 0.0000(8)
C27 0.0290(10) 0.0395(11) 0.0301(11) -0.0064(9) 0.0032(8) -0.0024(8)
C28 0.0451(13) 0.0479(13) 0.0346(12) -0.0081(10) 0.0066(10) 0.0131(10)
C29 0.0151(8) 0.0283(10) 0.0326(11) 0.0012(8) 0.0043(8) 0.0000(7)
C30 0.0252(10) 0.0381(11) 0.0412(12) 0.0058(10) 0.0065(9) -0.0076(8)
C31 0.0335(11) 0.0365(11) 0.0359(12) 0.0083(9) 0.0066(9) -0.0059(9)
C32 0.0539(14) 0.0556(14) 0.0360(13) 0.0076(11) 0.0028(11) -0.0185(11)
C33 0.0145(8) 0.0295(10) 0.0290(10) -0.0039(8) 0.0036(7) -0.0023(7)
C34 0.0207(9) 0.0305(10) 0.0330(11) -0.0054(8) 0.0069(8) -0.0001(7)
C35 0.0285(10) 0.0364(11) 0.0381(12) -0.0078(9) 0.0049(9) -0.0018(8)
C36 0.0421(12) 0.0346(11) 0.0391(12) -0.0074(10) 0.0019(10) 0.0003(9)

loop_
_atom_type_symbol
_atom_type_description
_atom_type_scat_dispersion_real
_atom_type_scat_dispersion_imag
_atom_type_scat_source
C C 0.0033 0.0016 'International Tables Vol C Tables 4.2.6.8 and 6.1.1.4'
H H 0.0000 0.0000 'International Tables Vol C Tables 4.2.6.8 and 6.1.1.4'
N N 0.0061 0.0033 'International Tables Vol C Tables 4.2.6.8 and 6.1.1.4'

loop_
_geom_angle_atom_site_label_1
_geom_angle_atom_site_label_2
_geom_angle_atom_site_label_3
_geom_angle
N2 N1 C1 112.30(14)
N1 N2 C7 117.26(14)
N4 N3 C7 118.40(14)
N3 N4 C15 111.44(14)
C33 N5 C21 111.19(13)
C33 N5 C29 110.97(13)
C21 N5 C29 105.91(12)
C33 N5 C25 106.16(12)
C21 N5 C25 111.51(13)
C29 N5 C25 111.20(13)
C2 C1 C6 118.11(16)
C2 C1 N1 116.78(16)
C6 C1 N1 125.10(15)
C3 C2 C1 121.30(17)
C4 C3 C2 120.40(17)
C3 C4 C5 118.93(17)
C4 C5 C6 121.07(18)
C5 C6 C1 120.15(17)
N3 C7 N2 109.19(14)
N3 C7 C8 125.40(14)
N2 C7 C8 125.32(14)
C13 C8 C9 116.67(16)
C13 C8 C7 120.31(15)
C9 C8 C7 122.94(14)
C10 C9 C8 121.38(16)
C11 C10 C9 121.46(17)
C10 C11 C12 117.40(17)
C10 C11 C14 121.69(17)
C12 C11 C14 120.91(17)
C13 C12 C11 121.67(17)
C12 C13 C8 121.39(16)
C16 C15 C20 118.29(15)
C16 C15 N4 117.00(15)
C20 C15 N4 124.63(15)
C17 C16 C15 120.96(16)
C18 C17 C16 120.26(16)
C17 C18 C19 119.31(17)
C20 C19 C18 121.00(18)
C19 C20 C15 120.18(16)
C22 C21 N5 117.01(13)
C21 C22 C23 108.60(14)
C24 C23 C22 113.52(16)
C26 C25 N5 115.52(14)
C25 C26 C27 111.00(15)
C28 C27 C26 113.38(17)
C30 C29 N5 116.46(14)
C29 C30 C31 109.83(15)
C32 C31 C30 113.86(18)
C34 C33 N5 116.42(14)
C33 C34 C35 109.77(14)
C36 C35 C34 112.49(16)

loop_
_geom_bond_atom_site_label_1
_geom_bond_atom_site_label_2
_geom_bond_distance
N1 N2 1.2987(19)
N1 C1 1.410(2)
N2 C7 1.363(2)
N3 N4 1.3036(18)
N3 C7 1.357(2)
N4 C15 1.414(2)
N5 C33 1.517(2)
N5 C21 1.518(2)
N5 C29 1.518(2)
N5 C25 1.524(2)
C1 C2 1.390(2)
C1 C6 1.401(3)
C2 C3 1.383(2)
C3 C4 1.382(3)
C4 C5 1.385(3)
C5 C6 1.386(3)
C7 C8 1.481(2)
C8 C13 1.399(2)
C8 C9 1.401(2)
C9 C10 1.388(3)
C10 C11 1.384(2)
C11 C12 1.389(3)
C11 C14 1.512(3)
C12 C13 1.382(3)
C15 C16 1.394(2)
C15 C20 1.394(2)
C16 C17 1.382(2)
C17 C18 1.375(3)
C18 C19 1.383(3)
C19 C20 1.379(2)
C21 C22 1.514(2)
C22 C23 1.528(2)
C23 C24 1.510(3)
C25 C26 1.517(3)
C26 C27 1.528(3)
C27 C28 1.507(3)
C29 C30 1.513(2)
C30 C31 1.526(3)
C31 C32 1.511(3)
C33 C34 1.512(2)
C34 C35 1.526(3)
C35 C36 1.517(3)
